data_4000918
loop_
_publ_author_name
'Ahmed, Eilaf'
'Earmme, Taeshik'
'Ren, Guoqiang'
'Jenekhe, Samson A.'

_publ_section_title
;
 Novel n-Type Conjugated Ladder Heteroarenes: Synthesis, Self-Assembly of
 Nanowires, Electron Transport, and Electroluminescence of
 Bisindenoanthrazolines
;
_journal_issue 20
_journal_name_full 'Chemistry of Materials'
_journal_page_first 5786
_journal_paper_doi 10.1021/cm102147n
_journal_volume 22
_journal_year 2010
_chemical_formula_moiety 'C36 H20 N2 O2'
_chemical_formula_sum 'C36 H20 N2 O2'
_chemical_formula_weight 512.54
_chemical_name_common DADF
_chemical_name_systematic DADF
_space_group_IT_number 14
_symmetry_cell_setting monoclinic
_symmetry_Int_Tables_number 14
_symmetry_space_group_name_Hall '-P 2yn'
_symmetry_space_group_name_H-M 'P 1 21/n 1'
_atom_sites_solution_hydrogens geom
_atom_sites_solution_primary direct
_atom_sites_solution_secondary difmap
_audit_creation_method SHELXL-97
_cell_angle_alpha 90
_cell_angle_beta 99.5260(12)
_cell_angle_gamma 90
_cell_formula_units_Z 2
_cell_length_a 14.3821(5)
_cell_length_b 4.73830(10)
_cell_length_c 18.2103(8)
_cell_measurement_reflns_used 377
_cell_measurement_temperature 295(2)
_cell_measurement_theta_max 1
_cell_measurement_theta_min 10
_cell_volume 1223.86(7)
_computing_cell_refinement 'HKL Scalepack (Otwinowski & Minor 1997)'
_computing_data_collection KappaCCD
_computing_data_reduction 'HKL Scalepack (Otwinowski & Minor 1997)'
_computing_molecular_graphics 'maXus, Zortep'
_computing_publication_material 'SHELXL-97 (Sheldrick, 1997)'
_computing_structure_refinement 'SHELXL-97 (Sheldrick, 1997)'
_computing_structure_solution 'SHELXL-97 (Sheldrick, 1997)'
_diffrn_ambient_temperature 418(2)
_diffrn_measured_fraction_theta_full 0.980
_diffrn_measured_fraction_theta_max 0.978
_diffrn_measurement_device_type 'Nonius KappaCCD'
_diffrn_measurement_method '\f and \w scans'
_diffrn_radiation_monochromator graphite
_diffrn_radiation_source 'fine-focus sealed tube'
_diffrn_radiation_type MoK\a
_diffrn_radiation_wavelength 0.71073
_diffrn_reflns_av_R_equivalents 0.0567
_diffrn_reflns_av_sigmaI/netI 0.0549
_diffrn_reflns_limit_h_max 17
_diffrn_reflns_limit_h_min -17
_diffrn_reflns_limit_k_max 4
_diffrn_reflns_limit_k_min -5
_diffrn_reflns_limit_l_max 21
_diffrn_reflns_limit_l_min -21
_diffrn_reflns_number 3947
_diffrn_reflns_theta_full 25.00
_diffrn_reflns_theta_max 25.40
_diffrn_reflns_theta_min 2.27
_exptl_absorpt_coefficient_mu 0.087
_exptl_absorpt_correction_T_max 0.9983
_exptl_absorpt_correction_T_min 0.9579
_exptl_absorpt_correction_type multi-scan
_exptl_absorpt_process_details HKL2000
_exptl_crystal_colour orange
_exptl_crystal_density_diffrn 1.391
_exptl_crystal_density_method 'not measured'
_exptl_crystal_description needle
_exptl_crystal_F_000 532
_exptl_crystal_size_max 0.50
_exptl_crystal_size_mid 0.02
_exptl_crystal_size_min 0.02
_refine_diff_density_max 0.134
_refine_diff_density_min -0.216
_refine_diff_density_rms 0.038
_refine_ls_extinction_method none
_refine_ls_goodness_of_fit_ref 1.079
_refine_ls_hydrogen_treatment constr
_refine_ls_matrix_type full
_refine_ls_number_parameters 206
_refine_ls_number_reflns 2212
_refine_ls_number_restraints 0
_refine_ls_restrained_S_all 1.079
_refine_ls_R_factor_all 0.0799
_refine_ls_R_factor_gt 0.0558
_refine_ls_shift/su_max 0.001
_refine_ls_shift/su_mean 0.000
_refine_ls_structure_factor_coef Fsqd
_refine_ls_weighting_details 'calc w=1/[\s^2^(Fo^2^)+(0.0975P)^2^+0.0000P] where P=(Fo^2^+2Fc^2^)/3'
_refine_ls_weighting_scheme calc
_refine_ls_wR_factor_gt 0.1449
_refine_ls_wR_factor_ref 0.1601
_reflns_number_gt 1596
_reflns_number_total 2212
_reflns_threshold_expression >2sigma(I)
_cod_data_source_file cm102147n_si_002.cif
_cod_data_source_block shelxl
_cod_depositor_comments
;
The following automatic conversions were performed:

'_symmetry_cell_setting' value 'Monoclinic' changed to 'monoclinic'
according to /home/saulius/struct/CIF-dictionaries/cif_core.dic
dictionary named 'cif_core.dic' version 2.4.2 from 2011-04-26.

Automatic conversion script
Id: cif_fix_values 1715 2011-07-08 13:25:40Z adriana 
;
_cod_original_cell_volume 1223.75(7)
_cod_original_sg_symbol_H-M 'P 21/n'
_cod_database_code 4000918

loop_
_symmetry_equiv_pos_as_xyz
'x, y, z'
'-x+1/2, y+1/2, -z+1/2'
'-x, -y, -z'
'x-1/2, -y-1/2, z-1/2'

loop_
_atom_site_label
_atom_site_type_symbol
_atom_site_fract_x
_atom_site_fract_y
_atom_site_fract_z
_atom_site_U_iso_or_equiv
_atom_site_adp_type
_atom_site_occupancy
_atom_site_symmetry_multiplicity
_atom_site_calc_flag
_atom_site_refinement_flags
_atom_site_disorder_assembly
_atom_site_disorder_group
O1 O 0.14520(9) 0.6255(3) 0.82928(7) 0.0515(4) Uani 1 1 d . . .
N1 N 0.14965(10) 0.3816(3) 1.01500(8) 0.0441(4) Uani 1 1 d . . .
C1 C 0.22203(13) 0.7720(4) 0.86820(12) 0.0482(5) Uani 1 1 d . . .
C2 C 0.27673(15) 0.9555(5) 0.83536(13) 0.0592(6) Uani 1 1 d . . .
H2 H 0.2652 0.9916 0.7845 0.071 Uiso 1 1 calc R . .
C3 C 0.34973(16) 1.0828(5) 0.88245(15) 0.0690(7) Uani 1 1 d . . .
H3 H 0.3891 1.2072 0.8627 0.083 Uiso 1 1 calc R . .
C4 C 0.36611(15) 1.0306(5) 0.95819(14) 0.0642(6) Uani 1 1 d . . .
H4 H 0.4152 1.1233 0.9884 0.077 Uiso 1 1 calc R . .
C5 C 0.31077(14) 0.8434(5) 0.98947(12) 0.0554(6) Uani 1 1 d . . .
H5 H 0.3226 0.8062 1.0403 0.066 Uiso 1 1 calc R . .
C6 C 0.23701(13) 0.7114(4) 0.94343(11) 0.0459(5) Uani 1 1 d . . .
C7 C 0.16520(12) 0.5064(4) 0.95397(10) 0.0419(5) Uani 1 1 d . . .
C8 C 0.11123(13) 0.4637(4) 0.88231(10) 0.0434(5) Uani 1 1 d . . .
C9 C 0.03444(13) 0.2927(4) 0.86936(11) 0.0425(5) Uani 1 1 d . A .
C10 C 0.01582(12) 0.1443(4) 0.93478(10) 0.0397(5) Uani 1 1 d . . .
C11 C 0.07460(12) 0.1938(4) 1.00534(10) 0.0405(5) Uani 1 1 d . . .
C12 C -0.05698(12) -0.0500(4) 0.93199(10) 0.0415(5) Uani 1 1 d . . .
H12 H -0.0953 -0.0849 0.8865 0.050 Uiso 1 1 calc R . .
C13 C -0.02597(14) 0.2643(4) 0.79509(10) 0.0460(5) Uani 1 1 d . . .
C16 C -0.14061(18) 0.2111(6) 0.65694(13) 0.0690(7) Uani 1 1 d . . .
H16 H -0.1788 0.1912 0.6108 0.083 Uiso 1 1 calc R A .
C14 C 0.0093(2) 0.1665(7) 0.73487(14) 0.0707(9) Uani 0.867(3) 1 d P A -1
H14 H 0.0727 0.1179 0.7397 0.085 Uiso 0.867(3) 1 calc PR A -1
C15 C -0.0486(2) 0.1395(9) 0.66686(15) 0.0871(11) Uani 0.867(3) 1 d P A -1
H15 H -0.0235 0.0698 0.6266 0.104 Uiso 0.867(3) 1 calc PR A -1
C17 C -0.1764(2) 0.3149(7) 0.71754(17) 0.0697(9) Uani 0.867(3) 1 d P A -1
H17 H -0.2394 0.3688 0.7119 0.084 Uiso 0.867(3) 1 calc PR A -1
C18 C -0.11985(17) 0.3394(6) 0.78614(14) 0.0597(8) Uani 0.867(3) 1 d P A -1
H18 H -0.1451 0.4069 0.8266 0.072 Uiso 0.867(3) 1 calc PR A -1
C19 C -0.07767(17) 0.5009(6) 0.75663(14) 0.058(5) Uani 0.133(3) 1 d PR A -2
H19 H -0.0751 0.6773 0.7792 0.069 Uiso 0.133(3) 1 calc PR A -2
C20 C -0.03337(17) -0.0075(6) 0.75633(14) 0.056(5) Uani 0.133(3) 1 d PR A -2
H20 H 0.0015 -0.1597 0.7782 0.068 Uiso 0.133(3) 1 calc PR A -2
C21 C -0.12907(17) 0.4649(6) 0.68863(14) 0.067(6) Uani 0.133(3) 1 d PR A -2
H21 H -0.1573 0.6209 0.6631 0.080 Uiso 0.133(3) 1 calc PR A -2
C22 C -0.09197(17) -0.0462(6) 0.68653(14) 0.074(6) Uani 0.133(3) 1 d PR A -2
H22 H -0.0989 -0.2187 0.6618 0.089 Uiso 0.133(3) 1 calc PR A -2

loop_
_atom_site_aniso_label
_atom_site_aniso_U_11
_atom_site_aniso_U_22
_atom_site_aniso_U_33
_atom_site_aniso_U_23
_atom_site_aniso_U_13
_atom_site_aniso_U_12
O1 0.0534(8) 0.0557(9) 0.0456(8) 0.0037(7) 0.0085(6) -0.0088(7)
N1 0.0443(9) 0.0436(9) 0.0430(10) 0.0007(7) 0.0030(7) -0.0046(7)
C1 0.0441(11) 0.0486(11) 0.0522(12) -0.0034(9) 0.0088(9) -0.0025(9)
C2 0.0593(14) 0.0601(13) 0.0605(13) 0.0041(11) 0.0171(11) -0.0070(11)
C3 0.0619(14) 0.0659(14) 0.0817(17) 0.0050(13) 0.0189(12) -0.0168(12)
C4 0.0520(13) 0.0597(14) 0.0802(16) -0.0014(12) 0.0091(11) -0.0166(11)
C5 0.0500(12) 0.0557(12) 0.0582(13) -0.0007(10) 0.0023(10) -0.0054(10)
C6 0.0438(11) 0.0430(10) 0.0511(13) -0.0041(9) 0.0086(9) -0.0010(8)
C7 0.0397(10) 0.0408(10) 0.0449(11) -0.0011(8) 0.0062(8) 0.0011(8)
C8 0.0463(11) 0.0439(10) 0.0413(11) 0.0016(8) 0.0115(8) 0.0006(9)
C9 0.0435(11) 0.0422(10) 0.0409(11) -0.0004(8) 0.0042(8) 0.0023(8)
C10 0.0392(10) 0.0401(9) 0.0385(10) 0.0003(8) 0.0029(8) 0.0026(8)
C11 0.0385(10) 0.0393(10) 0.0423(11) -0.0018(8) 0.0024(8) 0.0012(8)
C12 0.0428(10) 0.0440(10) 0.0361(10) -0.0012(8) 0.0011(8) 0.0006(8)
C13 0.0510(12) 0.0459(11) 0.0396(11) 0.0030(8) 0.0030(9) -0.0031(9)
C16 0.0726(17) 0.0810(17) 0.0456(13) 0.0028(12) -0.0124(11) -0.0018(13)
C14 0.0631(17) 0.102(2) 0.0445(15) -0.0057(15) 0.0022(12) 0.0178(16)
C15 0.087(2) 0.131(3) 0.0395(16) -0.0164(18) -0.0005(14) 0.024(2)
C17 0.0558(16) 0.078(2) 0.0678(19) -0.0029(16) -0.0100(14) 0.0040(14)
C18 0.0519(15) 0.0730(18) 0.0511(15) -0.0039(13) -0.0008(12) 0.0037(13)
C19 0.088(13) 0.047(9) 0.038(9) 0.008(7) 0.010(8) 0.015(9)
C20 0.076(11) 0.037(8) 0.049(9) 0.004(7) -0.010(8) -0.009(8)
C21 0.094(15) 0.073(12) 0.028(8) 0.020(8) -0.006(8) 0.039(11)
C22 0.083(13) 0.050(10) 0.074(12) 0.011(9) -0.030(10) -0.022(9)

loop_
_atom_type_symbol
_atom_type_description
_atom_type_scat_dispersion_real
_atom_type_scat_dispersion_imag
_atom_type_scat_source
C C 0.0033 0.0016 'International Tables Vol C Tables 4.2.6.8 and 6.1.1.4'
H H 0.0000 0.0000 'International Tables Vol C Tables 4.2.6.8 and 6.1.1.4'
N N 0.0061 0.0033 'International Tables Vol C Tables 4.2.6.8 and 6.1.1.4'
O O 0.0106 0.0060 'International Tables Vol C Tables 4.2.6.8 and 6.1.1.4'

loop_
_geom_angle_atom_site_label_1
_geom_angle_atom_site_label_2
_geom_angle_atom_site_label_3
_geom_angle
_geom_angle_site_symmetry_1
_geom_angle_site_symmetry_3
C8 O1 C1 105.22(14) . .
C7 N1 C11 114.85(15) . .
C2 C1 C6 123.8(2) . .
C2 C1 O1 123.8(2) . .
C6 C1 O1 112.39(17) . .
C1 C2 C3 116.0(2) . .
C1 C2 H2 122.0 . .
C3 C2 H2 122.0 . .
C2 C3 C4 121.9(2) . .
C2 C3 H3 119.0 . .
C4 C3 H3 119.0 . .
C5 C4 C3 120.9(2) . .
C5 C4 H4 119.6 . .
C3 C4 H4 119.6 . .
C4 C5 C6 118.5(2) . .
C4 C5 H5 120.8 . .
C6 C5 H5 120.8 . .
C1 C6 C5 118.9(2) . .
C1 C6 C7 105.80(16) . .
C5 C6 C7 135.26(19) . .
N1 C7 C8 124.87(17) . .
N1 C7 C6 129.67(17) . .
C8 C7 C6 105.45(15) . .
C9 C8 O1 125.45(17) . .
C9 C8 C7 123.38(17) . .
O1 C8 C7 111.13(16) . .
C8 C9 C10 113.77(17) . .
C8 C9 C13 123.19(17) . .
C10 C9 C13 123.03(17) . .
C12 C10 C11 118.02(16) . .
C12 C10 C9 122.23(16) . .
C11 C10 C9 119.74(16) . .
N1 C11 C12 117.05(16) . 3_557
N1 C11 C10 123.29(16) . .
C12 C11 C10 119.67(16) 3_557 .
C11 C12 C10 122.31(16) 3_557 .
C11 C12 H12 118.8 3_557 .
C10 C12 H12 118.8 . .
C14 C13 C18 118.7(2) . .
C14 C13 C19 95.9(2) . .
C18 C13 C19 48.23(10) . .
C14 C13 C20 47.2(2) . .
C18 C13 C20 100.3(2) . .
C19 C13 C20 117.0(2) . .
C14 C13 C9 121.5(2) . .
C18 C13 C9 119.80(19) . .
C19 C13 C9 122.79(18) . .
C20 C13 C9 120.20(17) . .
C21 C16 C15 96.9(3) . .
C21 C16 C17 50.9(2) . .
C15 C16 C17 118.0(2) . .
C21 C16 C22 125.1(2) . .
C15 C16 C22 48.9(2) . .
C17 C16 C22 102.8(2) . .
C21 C16 H16 119.7 . .
C15 C16 H16 121.0 . .
C17 C16 H16 121.0 . .
C22 C16 H16 115.1 . .
C13 C14 C15 120.3(3) . .
C13 C14 H14 119.9 . .
C15 C14 H14 119.9 . .
C16 C15 C14 122.0(3) . .
C16 C15 H15 119.0 . .
C14 C15 H15 119.0 . .
C18 C17 C16 120.7(2) . .
C18 C17 H17 119.6 . .
C16 C17 H17 119.6 . .
C17 C18 C13 120.3(2) . .
C17 C18 H18 119.8 . .
C13 C18 H18 119.8 . .
C21 C19 C13 120.26(12) . .
C21 C19 H19 119.9 . .
C13 C19 H19 119.9 . .
C22 C20 C13 122.13(12) . .
C22 C20 H20 118.9 . .
C13 C20 H20 118.9 . .
C16 C21 C19 121.59(14) . .
C16 C21 H21 119.2 . .
C19 C21 H21 119.2 . .
C20 C22 C16 113.58(13) . .
C20 C22 H22 123.2 . .
C16 C22 H22 123.2 . .

loop_
_geom_bond_atom_site_label_1
_geom_bond_atom_site_label_2
_geom_bond_distance
_geom_bond_site_symmetry_2
O1 C8 1.384(2) .
O1 C1 1.395(2) .
N1 C7 1.310(2) .
N1 C11 1.387(2) .
C1 C2 1.374(3) .
C1 C6 1.381(3) .
C2 C3 1.380(3) .
C2 H2 0.9300 .
C3 C4 1.383(3) .
C3 H3 0.9300 .
C4 C5 1.376(3) .
C4 H4 0.9300 .
C5 C6 1.387(3) .
C5 H5 0.9300 .
C6 C7 1.453(3) .
C7 C8 1.418(3) .
C8 C9 1.359(3) .
C9 C10 1.446(3) .
C9 C13 1.488(3) .
C10 C12 1.389(3) .
C10 C11 1.436(3) .
C11 C12 1.388(2) 3_557
C12 C11 1.388(2) 3_557
C12 H12 0.9300 .
C13 C14 1.363(3) .
C13 C18 1.380(3) .
C13 C19 1.459(3) .
C13 C20 1.464(3) .
C16 C21 1.332(4) .
C16 C15 1.349(4) .
C16 C17 1.383(4) .
C16 C22 1.463(4) .
C16 H16 0.9300 .
C14 C15 1.379(4) .
C14 H14 0.9300 .
C15 H15 0.9300 .
C17 C18 1.378(4) .
C17 H17 0.9300 .
C18 H18 0.9300 .
C19 C21 1.3438 .
C19 H19 0.9300 .
C20 C22 1.4159 .
C20 H20 0.9300 .
C21 H21 0.9300 .
C22 H22 0.9300 .

loop_
_geom_torsion_atom_site_label_1
_geom_torsion_atom_site_label_2
_geom_torsion_atom_site_label_3
_geom_torsion_atom_site_label_4
_geom_torsion
_geom_torsion_site_symmetry_4
C8 O1 C1 C2 179.20(19) .
C8 O1 C1 C6 -0.7(2) .
C6 C1 C2 C3 -0.4(3) .
O1 C1 C2 C3 179.8(2) .
C1 C2 C3 C4 -0.6(4) .
C2 C3 C4 C5 1.4(4) .
C3 C4 C5 C6 -1.1(3) .
C2 C1 C6 C5 0.6(3) .
O1 C1 C6 C5 -179.53(17) .
C2 C1 C6 C7 -178.97(19) .
O1 C1 C6 C7 0.9(2) .
C4 C5 C6 C1 0.2(3) .
C4 C5 C6 C7 179.6(2) .
C11 N1 C7 C8 0.7(3) .
C11 N1 C7 C6 -179.70(16) .
C1 C6 C7 N1 179.59(19) .
C5 C6 C7 N1 0.1(4) .
C1 C6 C7 C8 -0.8(2) .
C5 C6 C7 C8 179.8(2) .
C1 O1 C8 C9 177.94(18) .
C1 O1 C8 C7 0.2(2) .
N1 C7 C8 C9 2.2(3) .
C6 C7 C8 C9 -177.47(18) .
N1 C7 C8 O1 -179.95(17) .
C6 C7 C8 O1 0.4(2) .
O1 C8 C9 C10 179.00(16) .
C7 C8 C9 C10 -3.5(3) .
O1 C8 C9 C13 -2.0(3) .
C7 C8 C9 C13 175.50(17) .
C8 C9 C10 C12 -176.97(17) .
C13 C9 C10 C12 4.1(3) .
C8 C9 C10 C11 2.2(2) .
C13 C9 C10 C11 -176.81(17) .
C7 N1 C11 C12 178.17(16) 3_557
C7 N1 C11 C10 -1.9(3) .
C12 C10 C11 N1 179.68(16) .
C9 C10 C11 N1 0.5(3) .
C12 C10 C11 C12 -0.4(3) 3_557
C9 C10 C11 C12 -179.61(16) 3_557
C11 C10 C12 C11 0.4(3) 3_557
C9 C10 C12 C11 179.60(17) 3_557
C8 C9 C13 C14 61.2(3) .
C10 C9 C13 C14 -120.0(3) .
C8 C9 C13 C18 -118.5(2) .
C10 C9 C13 C18 60.4(3) .
C8 C9 C13 C19 -61.4(3) .
C10 C9 C13 C19 117.5(2) .
C8 C9 C13 C20 116.7(2) .
C10 C9 C13 C20 -64.4(3) .
C18 C13 C14 C15 -1.1(5) .
C19 C13 C14 C15 -46.1(4) .
C20 C13 C14 C15 75.7(3) .
C9 C13 C14 C15 179.3(3) .
C21 C16 C15 C14 49.2(4) .
C17 C16 C15 C14 0.2(5) .
C22 C16 C15 C14 -82.3(4) .
C13 C14 C15 C16 0.9(6) .
C21 C16 C17 C18 -76.2(3) .
C15 C16 C17 C18 -1.1(5) .
C22 C16 C17 C18 48.9(3) .
C16 C17 C18 C13 1.0(5) .
C14 C13 C18 C17 0.1(4) .
C19 C13 C18 C17 70.8(3) .
C20 C13 C18 C17 -46.4(4) .
C9 C13 C18 C17 179.8(2) .
C14 C13 C19 C21 44.3(2) .
C18 C13 C19 C21 -79.37(11) .
C20 C13 C19 C21 -0.1(3) .
C9 C13 C19 C21 178.08(13) .
C14 C13 C20 C22 -75.2(2) .
C18 C13 C20 C22 44.6(2) .
C19 C13 C20 C22 -3.5(3) .
C9 C13 C20 C22 178.25(12) .
C15 C16 C21 C19 -51.0(2) .
C17 C16 C21 C19 69.71(19) .
C22 C16 C21 C19 -7.4(4) .
C13 C19 C21 C16 5.40(16) .
C13 C20 C22 C16 1.92(15) .
C21 C16 C22 C20 3.5(4) .
C15 C16 C22 C20 68.8(2) .
C17 C16 C22 C20 -47.3(2) .
